data_4064930
loop_
_publ_author_name
'Bollermann, Timo'
'Freitag, Kerstin'
'Gemel, Christian'
'Seidel, R\"udiger W.'
'Fischer, Roland A.'

_publ_section_title
;
 Reactivity of [Zn2Cp*2] toward Transition-Metal Complexes: Synthesis and
 Characterization of [Cp*M(ZnCp*)3] (M = Ni, Pd, Pt)
;
_journal_issue 15
_journal_name_full Organometallics
_journal_page_first 4123
_journal_paper_doi 10.1021/om200430t
_journal_volume 30
_journal_year 2011
_chemical_formula_moiety 'C40 H60 Pt Zn3'
_chemical_formula_sum 'C40 H60 Pt Zn3'
_chemical_formula_weight 932.08
_chemical_name_systematic
; 
 ? 
;
_space_group_IT_number 2
_symmetry_cell_setting triclinic
_symmetry_space_group_name_Hall '-P 1'
_symmetry_space_group_name_H-M 'P -1'
_atom_sites_solution_hydrogens geom
_atom_sites_solution_primary direct
_atom_sites_solution_secondary difmap
_audit_creation_method SHELXL-97
_cell_angle_alpha 89.836(4)
_cell_angle_beta 84.948(4)
_cell_angle_gamma 87.393(4)
_cell_formula_units_Z 6
_cell_length_a 11.0373(5)
_cell_length_b 17.2860(9)
_cell_length_c 30.5800(15)
_cell_measurement_reflns_used 4462
_cell_measurement_temperature 110(2)
_cell_measurement_theta_max 28.3707
_cell_measurement_theta_min 2.8240
_cell_volume 5805.7(5)
_computing_cell_refinement
;
CrysAlisPro, Agilent Technologies,
Version 1.171.34.49 (release 20-01-2011 CrysAlis171 .NET)
(compiled Jan 20 2011,15:58:25)
;
_computing_data_collection
;
CrysAlisPro, Agilent Technologies,
Version 1.171.34.49 (release 20-01-2011 CrysAlis171 .NET)
(compiled Jan 20 2011,15:58:25)
;
_computing_data_reduction
;
CrysAlisPro, Agilent Technologies,
Version 1.171.34.49 (release 20-01-2011 CrysAlis171 .NET)
(compiled Jan 20 2011,15:58:25)
;
_computing_publication_material 'enCIFer (Allen, et al. 2004)'
_computing_structure_refinement 'SHELXL-97 (Sheldrick, 2008)'
_computing_structure_solution 'SHELXS-97 (Sheldrick, 2008)'
_diffrn_ambient_temperature 110(2)
_diffrn_detector_area_resol_mean 8.4171
_diffrn_measured_fraction_theta_full 0.998
_diffrn_measured_fraction_theta_max 0.998
_diffrn_measurement_device_type 'Xcalibur^TM^2, Oxford Diffraction'
_diffrn_measurement_method '\w scans'
_diffrn_radiation_monochromator graphite
_diffrn_radiation_source 'Enhance (Mo) X-ray Source'
_diffrn_radiation_type MoK\a
_diffrn_radiation_wavelength 0.71073
_diffrn_reflns_av_R_equivalents 0.0818
_diffrn_reflns_av_sigmaI/netI 0.1637
_diffrn_reflns_limit_h_max 13
_diffrn_reflns_limit_h_min -13
_diffrn_reflns_limit_k_max 15
_diffrn_reflns_limit_k_min -20
_diffrn_reflns_limit_l_max 36
_diffrn_reflns_limit_l_min -36
_diffrn_reflns_number 36093
_diffrn_reflns_theta_full 25.00
_diffrn_reflns_theta_max 25.00
_diffrn_reflns_theta_min 2.83
_exptl_absorpt_coefficient_mu 5.465
_exptl_absorpt_correction_T_max 0.6390
_exptl_absorpt_correction_T_min 0.5369
_exptl_absorpt_correction_type multi-scan
_exptl_absorpt_process_details
;
CrysAlisPro, Agilent Technologies,
Version 1.171.34.49 (release 20-01-2011 CrysAlis171 .NET)
(compiled Jan 20 2011,15:58:25)
Empirical absorption correction using spherical harmonics,
 implemented in SCALE3 ABSPACK scaling algorithm.
;
_exptl_crystal_colour yellow
_exptl_crystal_density_diffrn 1.600
_exptl_crystal_density_method 'not measured'
_exptl_crystal_description prism
_exptl_crystal_F_000 2808
_exptl_crystal_size_max 0.13
_exptl_crystal_size_mid 0.12
_exptl_crystal_size_min 0.09
_refine_diff_density_max 8.648
_refine_diff_density_min -2.129
_refine_diff_density_rms 0.325
_refine_ls_extinction_method none
_refine_ls_goodness_of_fit_ref 1.178
_refine_ls_hydrogen_treatment constr
_refine_ls_matrix_type full
_refine_ls_number_parameters 1119
_refine_ls_number_reflns 20399
_refine_ls_number_restraints 786
_refine_ls_restrained_S_all 1.161
_refine_ls_R_factor_all 0.1663
_refine_ls_R_factor_gt 0.1011
_refine_ls_shift/su_max 0.000
_refine_ls_shift/su_mean 0.000
_refine_ls_structure_factor_coef Fsqd
_refine_ls_weighting_details 'calc w=1/[\s^2^(Fo^2^)+(0.0908P)^2^+0.0000P] where P=(Fo^2^+2Fc^2^)/3'
_refine_ls_weighting_scheme calc
_refine_ls_wR_factor_gt 0.2139
_refine_ls_wR_factor_ref 0.2509
_reflns_number_gt 12401
_reflns_number_total 20399
_reflns_threshold_expression >2sigma(I)
_cod_data_source_file om200430t_si_001.cif
_cod_data_source_block 2
_cod_database_code 4064930

loop_
_symmetry_equiv_pos_as_xyz
'x, y, z'
'-x, -y, -z'

loop_
_atom_site_label
_atom_site_type_symbol
_atom_site_fract_x
_atom_site_fract_y
_atom_site_fract_z
_atom_site_U_iso_or_equiv
_atom_site_adp_type
_atom_site_occupancy
_atom_site_symmetry_multiplicity
_atom_site_calc_flag
_atom_site_refinement_flags
_atom_site_disorder_assembly
_atom_site_disorder_group
Pt1 Pt 0.11329(6) 0.33073(4) 0.41457(2) 0.01530(19) Uani 1 1 d . A .
C1 C -0.0062(13) 0.3945(7) 0.4722(4) 0.025(3) Uani 0.588(11) 1 d PGU A 1
C2 C -0.0498(11) 0.4200(7) 0.4320(5) 0.025(3) Uani 0.588(11) 1 d PGU A 1
C3 C 0.0441(13) 0.4603(7) 0.4082(4) 0.025(3) Uani 0.588(11) 1 d PGU A 1
C4 C 0.1458(12) 0.4597(7) 0.4337(5) 0.025(3) Uani 0.588(11) 1 d PGU A 1
C5 C 0.1147(12) 0.4190(7) 0.4732(4) 0.025(3) Uani 0.588(11) 1 d PGU A 1
C6 C -0.076(2) 0.3492(12) 0.5076(7) 0.073(6) Uani 0.588(11) 1 d PGU A 1
H6A H -0.1572 0.3398 0.4987 0.110 Uiso 0.588(11) 1 calc PR A 1
H6B H -0.0838 0.3789 0.5350 0.110 Uiso 0.588(11) 1 calc PR A 1
H6C H -0.0323 0.2996 0.5120 0.110 Uiso 0.588(11) 1 calc PR A 1
C7 C -0.1742(16) 0.4066(12) 0.4171(7) 0.073(6) Uani 0.588(11) 1 d PGU A 1
H7A H -0.1808 0.4302 0.3882 0.110 Uiso 0.588(11) 1 calc PR A 1
H7B H -0.2369 0.4301 0.4383 0.110 Uiso 0.588(11) 1 calc PR A 1
H7C H -0.1854 0.3508 0.4153 0.110 Uiso 0.588(11) 1 calc PR A 1
C8 C 0.037(2) 0.4973(12) 0.3636(6) 0.073(6) Uani 0.588(11) 1 d PGU A 1
H8A H -0.0430 0.4893 0.3533 0.110 Uiso 0.588(11) 1 calc PR A 1
H8B H 0.1006 0.4736 0.3428 0.110 Uiso 0.588(11) 1 calc PR A 1
H8C H 0.0491 0.5529 0.3658 0.110 Uiso 0.588(11) 1 calc PR A 1
C9 C 0.2658(17) 0.4960(12) 0.4209(8) 0.073(6) Uani 0.588(11) 1 d PGU A 1
H9A H 0.2634 0.5204 0.3921 0.110 Uiso 0.588(11) 1 calc PR A 1
H9B H 0.3317 0.4559 0.4198 0.110 Uiso 0.588(11) 1 calc PR A 1
H9C H 0.2802 0.5352 0.4428 0.110 Uiso 0.588(11) 1 calc PR A 1
C10 C 0.1959(19) 0.4044(12) 0.5099(6) 0.073(6) Uani 0.588(11) 1 d PGU A 1
H10A H 0.1524 0.3751 0.5334 0.110 Uiso 0.588(11) 1 calc PR A 1
H10B H 0.2182 0.4540 0.5216 0.110 Uiso 0.588(11) 1 calc PR A 1
H10C H 0.2698 0.3747 0.4986 0.110 Uiso 0.588(11) 1 calc PR A 1
C1' C -0.0482(12) 0.4006(7) 0.4513(5) 0.025(3) Uani 0.412(11) 1 d PGU A 2
C2' C -0.0146(13) 0.4382(8) 0.4108(4) 0.025(3) Uani 0.412(11) 1 d PGU A 2
C3' C 0.1063(13) 0.4627(7) 0.4120(4) 0.025(3) Uani 0.412(11) 1 d PGU A 2
C4' C 0.1476(11) 0.4403(7) 0.4532(5) 0.025(3) Uani 0.412(11) 1 d PGU A 2
C5' C 0.0521(13) 0.4019(7) 0.4774(4) 0.025(3) Uani 0.412(11) 1 d PGU A 2
C6' C -0.1691(17) 0.3654(12) 0.4641(8) 0.073(6) Uani 0.412(11) 1 d PGU A 2
H6'1 H -0.2220 0.3724 0.4402 0.110 Uiso 0.412(11) 1 calc PR A 2
H6'2 H -0.2078 0.3911 0.4906 0.110 Uiso 0.412(11) 1 calc PR A 2
H6'3 H -0.1559 0.3100 0.4699 0.110 Uiso 0.412(11) 1 calc PR A 2
C7' C -0.094(2) 0.4500(13) 0.3732(6) 0.073(6) Uani 0.412(11) 1 d PGU A 2
H7'1 H -0.1728 0.4276 0.3808 0.110 Uiso 0.412(11) 1 calc PR A 2
H7'2 H -0.0538 0.4245 0.3468 0.110 Uiso 0.412(11) 1 calc PR A 2
H7'3 H -0.1057 0.5055 0.3676 0.110 Uiso 0.412(11) 1 calc PR A 2
C8' C 0.178(2) 0.5052(12) 0.3759(7) 0.073(6) Uani 0.412(11) 1 d PGU A 2
H8'1 H 0.2591 0.5152 0.3851 0.110 Uiso 0.412(11) 1 calc PR A 2
H8'2 H 0.1355 0.5544 0.3700 0.110 Uiso 0.412(11) 1 calc PR A 2
H8'3 H 0.1874 0.4734 0.3492 0.110 Uiso 0.412(11) 1 calc PR A 2
C9' C 0.2712(16) 0.4547(12) 0.4685(7) 0.073(6) Uani 0.412(11) 1 d PGU A 2
H9'1 H 0.3197 0.4823 0.4456 0.110 Uiso 0.412(11) 1 calc PR A 2
H9'2 H 0.3129 0.4051 0.4746 0.110 Uiso 0.412(11) 1 calc PR A 2
H9'3 H 0.2610 0.4862 0.4953 0.110 Uiso 0.412(11) 1 calc PR A 2
C10' C 0.056(2) 0.3684(12) 0.5230(6) 0.073(6) Uani 0.412(11) 1 d PGU A 2
H10D H 0.1359 0.3770 0.5337 0.110 Uiso 0.412(11) 1 calc PR A 2
H10E H 0.0440 0.3126 0.5221 0.110 Uiso 0.412(11) 1 calc PR A 2
H10F H -0.0079 0.3937 0.5429 0.110 Uiso 0.412(11) 1 calc PR A 2
Zn1 Zn 0.31297(19) 0.27195(14) 0.40724(7) 0.0259(6) Uani 1 1 d . A .
C11 C 0.4954(16) 0.3027(12) 0.4440(6) 0.028(5) Uani 1 1 d U . .
C12 C 0.5187(15) 0.3132(11) 0.3990(6) 0.019(4) Uani 1 1 d U A .
C13 C 0.5044(16) 0.2409(11) 0.3780(6) 0.024(4) Uani 1 1 d U . .
C14 C 0.4674(18) 0.1872(12) 0.4119(7) 0.029(5) Uani 1 1 d U A .
C15 C 0.4637(17) 0.2259(12) 0.4521(6) 0.028(5) Uani 1 1 d U A .
C16 C 0.511(2) 0.3584(14) 0.4792(7) 0.048(6) Uani 1 1 d U A .
H16A H 0.4890 0.3348 0.5077 0.072 Uiso 1 1 calc R . .
H16B H 0.4591 0.4049 0.4755 0.072 Uiso 1 1 calc R . .
H16C H 0.5966 0.3725 0.4776 0.072 Uiso 1 1 calc R . .
C17 C 0.556(2) 0.3824(15) 0.3745(8) 0.057(7) Uani 1 1 d U . .
H17A H 0.5633 0.3711 0.3430 0.085 Uiso 1 1 calc R A .
H17B H 0.6348 0.3977 0.3832 0.085 Uiso 1 1 calc R . .
H17C H 0.4950 0.4248 0.3809 0.085 Uiso 1 1 calc R . .
C18 C 0.5404(19) 0.2213(14) 0.3313(6) 0.040(6) Uani 1 1 d U A .
H18A H 0.5246 0.2666 0.3130 0.061 Uiso 1 1 calc R . .
H18B H 0.4929 0.1784 0.3224 0.061 Uiso 1 1 calc R . .
H18C H 0.6273 0.2061 0.3277 0.061 Uiso 1 1 calc R . .
C19 C 0.456(2) 0.1012(13) 0.4037(8) 0.049(6) Uani 1 1 d U . .
H19A H 0.4610 0.0915 0.3720 0.073 Uiso 1 1 calc R A .
H19B H 0.3774 0.0850 0.4173 0.073 Uiso 1 1 calc R . .
H19C H 0.5221 0.0718 0.4166 0.073 Uiso 1 1 calc R . .
C20 C 0.432(2) 0.1917(16) 0.4980(8) 0.063(8) Uani 1 1 d U . .
H20A H 0.4161 0.1367 0.4952 0.094 Uiso 1 1 calc R A .
H20B H 0.3601 0.2195 0.5121 0.094 Uiso 1 1 calc R . .
H20C H 0.5011 0.1971 0.5158 0.094 Uiso 1 1 calc R . .
Zn2 Zn 0.0589(2) 0.20173(13) 0.43259(7) 0.0263(5) Uani 1 1 d . . .
C21 C 0.0716(16) 0.0865(11) 0.4665(6) 0.025(5) Uani 1 1 d U A .
C22 C -0.0158(16) 0.1318(11) 0.4935(6) 0.023(4) Uani 1 1 d U A .
C23 C -0.1197(18) 0.1461(13) 0.4681(7) 0.033(5) Uani 1 1 d U A .
C24 C -0.0949(16) 0.1125(11) 0.4272(6) 0.021(4) Uani 1 1 d U A .
C25 C 0.0255(17) 0.0772(11) 0.4236(6) 0.025(5) Uani 1 1 d U A .
C26 C 0.1839(19) 0.0463(13) 0.4823(7) 0.042(6) Uani 1 1 d U . .
H26A H 0.2310 0.0200 0.4576 0.063 Uiso 1 1 calc R A .
H26B H 0.1597 0.0082 0.5048 0.063 Uiso 1 1 calc R . .
H26C H 0.2338 0.0846 0.4948 0.063 Uiso 1 1 calc R . .
C27 C -0.007(2) 0.1480(13) 0.5405(7) 0.042(6) Uani 1 1 d U . .
H27A H -0.0791 0.1793 0.5521 0.062 Uiso 1 1 calc R A .
H27B H 0.0663 0.1764 0.5439 0.062 Uiso 1 1 calc R . .
H27C H -0.0030 0.0990 0.5567 0.062 Uiso 1 1 calc R . .
C28 C -0.2388(18) 0.1818(13) 0.4855(7) 0.037(5) Uani 1 1 d U . .
H28A H -0.2568 0.2288 0.4688 0.056 Uiso 1 1 calc R A .
H28B H -0.2357 0.1952 0.5165 0.056 Uiso 1 1 calc R . .
H28C H -0.3028 0.1450 0.4828 0.056 Uiso 1 1 calc R . .
C29 C -0.181(2) 0.1107(14) 0.3927(7) 0.047(6) Uani 1 1 d U . .
H29A H -0.2561 0.0873 0.4046 0.070 Uiso 1 1 calc R A .
H29B H -0.1439 0.0800 0.3678 0.070 Uiso 1 1 calc R . .
H29C H -0.1998 0.1636 0.3830 0.070 Uiso 1 1 calc R . .
C30 C 0.089(2) 0.0284(14) 0.3886(7) 0.050(6) Uani 1 1 d U . .
H30A H 0.1704 0.0126 0.3967 0.076 Uiso 1 1 calc R A .
H30B H 0.0961 0.0578 0.3611 0.076 Uiso 1 1 calc R . .
H30C H 0.0425 -0.0177 0.3847 0.076 Uiso 1 1 calc R . .
Zn3 Zn 0.1091(2) 0.28101(13) 0.34221(7) 0.0246(5) Uani 1 1 d . A .
C31 C 0.0374(16) 0.2250(11) 0.2846(6) 0.020(4) Uani 1 1 d U . .
C32 C 0.1690(17) 0.2257(11) 0.2778(6) 0.023(4) Uani 1 1 d U A .
C33 C 0.1995(17) 0.3035(11) 0.2703(6) 0.022(4) Uani 1 1 d U . .
C34 C 0.0932(17) 0.3504(11) 0.2695(6) 0.022(4) Uani 1 1 d U A .
C35 C -0.0070(16) 0.3018(11) 0.2804(6) 0.022(4) Uani 1 1 d U A .
C36 C -0.0368(17) 0.1527(11) 0.2856(6) 0.026(5) Uani 1 1 d U A .
H36A H 0.0169 0.1069 0.2893 0.039 Uiso 1 1 calc R . .
H36B H -0.0749 0.1485 0.2580 0.039 Uiso 1 1 calc R . .
H36C H -0.1000 0.1563 0.3102 0.039 Uiso 1 1 calc R . .
C37 C 0.2530(16) 0.1526(11) 0.2741(6) 0.024(4) Uani 1 1 d U . .
H37A H 0.3372 0.1671 0.2670 0.036 Uiso 1 1 calc R A .
H37B H 0.2288 0.1192 0.2508 0.036 Uiso 1 1 calc R . .
H37C H 0.2466 0.1247 0.3021 0.036 Uiso 1 1 calc R . .
C38 C 0.3269(17) 0.3305(12) 0.2595(6) 0.029(5) Uani 1 1 d U A .
H38A H 0.3304 0.3594 0.2318 0.043 Uiso 1 1 calc R . .
H38B H 0.3844 0.2856 0.2566 0.043 Uiso 1 1 calc R . .
H38C H 0.3485 0.3642 0.2831 0.043 Uiso 1 1 calc R . .
C39 C 0.0869(18) 0.4349(11) 0.2598(6) 0.029(5) Uani 1 1 d U . .
H39A H 0.1399 0.4616 0.2783 0.044 Uiso 1 1 calc R A .
H39B H 0.0028 0.4553 0.2659 0.044 Uiso 1 1 calc R . .
H39C H 0.1137 0.4433 0.2289 0.044 Uiso 1 1 calc R . .
C40 C -0.1438(16) 0.3266(12) 0.2828(6) 0.029(5) Uani 1 1 d U . .
H40A H -0.1528 0.3827 0.2783 0.044 Uiso 1 1 calc R A .
H40B H -0.1828 0.3132 0.3117 0.044 Uiso 1 1 calc R . .
H40C H -0.1825 0.2997 0.2599 0.044 Uiso 1 1 calc R . .
Pt2 Pt 0.78078(6) 0.31142(4) 0.08003(2) 0.0180(2) Uani 1 1 d . . .
C41 C 0.7032(18) 0.4352(12) 0.0669(7) 0.033(5) Uani 1 1 d U . .
C42 C 0.8074(18) 0.4395(12) 0.0904(7) 0.031(5) Uani 1 1 d U . .
C43 C 0.786(2) 0.4063(13) 0.1334(7) 0.038(5) Uani 1 1 d U . .
C44 C 0.6641(18) 0.3810(12) 0.1350(6) 0.029(5) Uani 1 1 d U . .
C45 C 0.6199(19) 0.3967(13) 0.0943(7) 0.035(5) Uani 1 1 d U . .
C46 C 0.680(2) 0.4711(15) 0.0243(8) 0.059(7) Uani 1 1 d U . .
H46A H 0.7533 0.4959 0.0119 0.089 Uiso 1 1 calc R . .
H46B H 0.6127 0.5101 0.0287 0.089 Uiso 1 1 calc R . .
H46C H 0.6583 0.4312 0.0040 0.089 Uiso 1 1 calc R . .
C47 C 0.928(2) 0.4796(15) 0.0738(8) 0.056(7) Uani 1 1 d U . .
H47A H 0.9214 0.4995 0.0440 0.084 Uiso 1 1 calc R . .
H47B H 0.9970 0.4418 0.0735 0.084 Uiso 1 1 calc R . .
H47C H 0.9411 0.5226 0.0934 0.084 Uiso 1 1 calc R . .
C48 C 0.8650(18) 0.4095(13) 0.1696(7) 0.038(5) Uani 1 1 d U . .
H48A H 0.8297 0.3804 0.1947 0.057 Uiso 1 1 calc R . .
H48B H 0.8722 0.4636 0.1782 0.057 Uiso 1 1 calc R . .
H48C H 0.9458 0.3868 0.1599 0.057 Uiso 1 1 calc R . .
C49 C 0.599(2) 0.3532(15) 0.1771(7) 0.053(7) Uani 1 1 d U . .
H49A H 0.6567 0.3493 0.1998 0.079 Uiso 1 1 calc R . .
H49B H 0.5674 0.3022 0.1724 0.079 Uiso 1 1 calc R . .
H49C H 0.5320 0.3900 0.1865 0.079 Uiso 1 1 calc R . .
C50 C 0.4870(18) 0.3840(14) 0.0836(7) 0.044(6) Uani 1 1 d U . .
H50A H 0.4452 0.3546 0.1073 0.066 Uiso 1 1 calc R . .
H50B H 0.4882 0.3552 0.0560 0.066 Uiso 1 1 calc R . .
H50C H 0.4438 0.4343 0.0807 0.066 Uiso 1 1 calc R . .
Zn4 Zn 0.7263(2) 0.18353(14) 0.09962(8) 0.0306(6) Uani 1 1 d . . .
C51 C 0.5742(16) 0.0917(11) 0.0987(6) 0.021(4) Uani 1 1 d U . .
C52 C 0.6934(17) 0.0546(12) 0.1002(6) 0.026(5) Uani 1 1 d U . .
C53 C 0.7331(15) 0.0742(11) 0.1420(6) 0.021(4) Uani 1 1 d U . .
C54 C 0.6431(17) 0.1215(12) 0.1658(6) 0.028(5) Uani 1 1 d U . .
C55 C 0.5430(17) 0.1354(12) 0.1386(6) 0.027(5) Uani 1 1 d U . .
C56 C 0.491(2) 0.0873(13) 0.0649(7) 0.042(6) Uani 1 1 d U . .
H56A H 0.5250 0.0510 0.0420 0.062 Uiso 1 1 calc R . .
H56B H 0.4780 0.1386 0.0520 0.062 Uiso 1 1 calc R . .
H56C H 0.4127 0.0691 0.0778 0.062 Uiso 1 1 calc R . .
C57 C 0.756(2) -0.0020(13) 0.0678(7) 0.047(6) Uani 1 1 d U . .
H57A H 0.7077 -0.0057 0.0425 0.071 Uiso 1 1 calc R . .
H57B H 0.7636 -0.0529 0.0816 0.071 Uiso 1 1 calc R . .
H57C H 0.8368 0.0157 0.0580 0.071 Uiso 1 1 calc R . .
C58 C 0.8409(19) 0.0407(13) 0.1636(7) 0.042(6) Uani 1 1 d U . .
H58A H 0.8469 0.0673 0.1915 0.063 Uiso 1 1 calc R . .
H58B H 0.9153 0.0475 0.1443 0.063 Uiso 1 1 calc R . .
H58C H 0.8308 -0.0146 0.1691 0.063 Uiso 1 1 calc R . .
C59 C 0.651(2) 0.1515(13) 0.2115(7) 0.042(6) Uani 1 1 d U . .
H59A H 0.6682 0.1081 0.2310 0.063 Uiso 1 1 calc R . .
H59B H 0.5733 0.1778 0.2219 0.063 Uiso 1 1 calc R . .
H59C H 0.7163 0.1880 0.2112 0.063 Uiso 1 1 calc R . .
C60 C 0.4245(18) 0.1769(13) 0.1501(7) 0.037(5) Uani 1 1 d U . .
H60A H 0.3988 0.2047 0.1242 0.055 Uiso 1 1 calc R . .
H60B H 0.4325 0.2139 0.1737 0.055 Uiso 1 1 calc R . .
H60C H 0.3635 0.1396 0.1598 0.055 Uiso 1 1 calc R . .
Zn5 Zn 0.7888(2) 0.25698(14) 0.00835(7) 0.0290(6) Uani 1 1 d . . .
C61 C 0.7827(18) 0.3157(12) -0.0644(6) 0.027(5) Uani 1 1 d U . .
C62 C 0.887(2) 0.2679(13) -0.0626(7) 0.038(5) Uani 1 1 d U . .
C63 C 0.8533(17) 0.1926(12) -0.0534(6) 0.025(5) Uani 1 1 d U . .
C64 C 0.7225(18) 0.1927(12) -0.0482(6) 0.027(5) Uani 1 1 d U . .
C65 C 0.6797(18) 0.2689(12) -0.0539(6) 0.030(5) Uani 1 1 d U . .
C66 C 0.7833(19) 0.3981(12) -0.0773(6) 0.035(5) Uani 1 1 d U . .
H66A H 0.8376 0.4254 -0.0596 0.053 Uiso 1 1 calc R . .
H66B H 0.7006 0.4214 -0.0724 0.053 Uiso 1 1 calc R . .
H66C H 0.8119 0.4021 -0.1085 0.053 Uiso 1 1 calc R . .
C67 C 1.0150(18) 0.2932(13) -0.0741(7) 0.038(6) Uani 1 1 d U . .
H67A H 1.0728 0.2493 -0.0709 0.058 Uiso 1 1 calc R . .
H67B H 1.0323 0.3351 -0.0544 0.058 Uiso 1 1 calc R . .
H67C H 1.0231 0.3116 -0.1045 0.058 Uiso 1 1 calc R . .
C68 C 0.932(2) 0.1184(13) -0.0538(7) 0.043(6) Uani 1 1 d U . .
H68A H 1.0157 0.1291 -0.0646 0.064 Uiso 1 1 calc R . .
H68B H 0.9000 0.0804 -0.0730 0.064 Uiso 1 1 calc R . .
H68C H 0.9310 0.0976 -0.0239 0.064 Uiso 1 1 calc R . .
C69 C 0.649(2) 0.1240(13) -0.0459(7) 0.041(6) Uani 1 1 d U . .
H69A H 0.5651 0.1390 -0.0351 0.061 Uiso 1 1 calc R . .
H69B H 0.6829 0.0861 -0.0259 0.061 Uiso 1 1 calc R . .
H69C H 0.6502 0.1012 -0.0753 0.061 Uiso 1 1 calc R . .
C70 C 0.5473(18) 0.2948(13) -0.0541(7) 0.040(6) Uani 1 1 d U . .
H70A H 0.5138 0.2733 -0.0798 0.061 Uiso 1 1 calc R . .
H70B H 0.5400 0.3515 -0.0552 0.061 Uiso 1 1 calc R . .
H70C H 0.5020 0.2766 -0.0273 0.061 Uiso 1 1 calc R . .
Zn6 Zn 0.98096(19) 0.25258(14) 0.07683(8) 0.0286(6) Uani 1 1 d . . .
C71 C 1.1681(17) 0.2142(12) 0.0497(6) 0.026(5) Uani 1 1 d U . .
C72 C 1.1349(18) 0.1671(12) 0.0873(7) 0.031(5) Uani 1 1 d U . .
C73 C 1.1295(16) 0.2207(12) 0.1245(6) 0.024(4) Uani 1 1 d U . .
C74 C 1.1594(16) 0.2910(12) 0.1107(6) 0.023(4) Uani 1 1 d U . .
C75 C 1.1861(16) 0.2907(12) 0.0631(6) 0.024(4) Uani 1 1 d U . .
C76 C 1.210(2) 0.1820(14) 0.0055(7) 0.049(6) Uani 1 1 d U . .
H76A H 1.2302 0.2245 -0.0147 0.073 Uiso 1 1 calc R . .
H76B H 1.1452 0.1526 -0.0055 0.073 Uiso 1 1 calc R . .
H76C H 1.2825 0.1477 0.0077 0.073 Uiso 1 1 calc R . .
C77 C 1.130(2) 0.0838(13) 0.0861(7) 0.044(6) Uani 1 1 d U . .
H77A H 1.1036 0.0646 0.1154 0.066 Uiso 1 1 calc R . .
H77B H 1.2114 0.0610 0.0768 0.066 Uiso 1 1 calc R . .
H77C H 1.0727 0.0691 0.0653 0.066 Uiso 1 1 calc R . .
C78 C 1.0978(18) 0.1956(13) 0.1720(6) 0.036(5) Uani 1 1 d U . .
H78A H 1.1587 0.2140 0.1905 0.054 Uiso 1 1 calc R . .
H78B H 1.0971 0.1390 0.1734 0.054 Uiso 1 1 calc R . .
H78C H 1.0172 0.2178 0.1825 0.054 Uiso 1 1 calc R . .
C79 C 1.1779(19) 0.3602(13) 0.1395(7) 0.042(6) Uani 1 1 d U . .
H79A H 1.1050 0.3701 0.1597 0.063 Uiso 1 1 calc R . .
H79B H 1.1924 0.4058 0.1210 0.063 Uiso 1 1 calc R . .
H79C H 1.2482 0.3492 0.1563 0.063 Uiso 1 1 calc R . .
C80 C 1.220(2) 0.3574(14) 0.0339(7) 0.047(6) Uani 1 1 d U . .
H80A H 1.2257 0.4038 0.0518 0.071 Uiso 1 1 calc R . .
H80B H 1.1581 0.3668 0.0132 0.071 Uiso 1 1 calc R . .
H80C H 1.2991 0.3453 0.0175 0.071 Uiso 1 1 calc R . .
Pt3 Pt 0.55149(6) 0.81517(4) 0.24979(2) 0.0187(2) Uani 1 1 d . . .
C81 C 0.544(2) 0.9388(13) 0.2216(7) 0.039(6) Uani 1 1 d U . .
C82 C 0.6302(17) 0.9357(11) 0.2557(6) 0.026(5) Uani 1 1 d U . .
C83 C 0.7266(19) 0.8821(12) 0.2413(7) 0.035(5) Uani 1 1 d U . .
C84 C 0.7018(19) 0.8569(12) 0.1995(7) 0.036(5) Uani 1 1 d U . .
C85 C 0.5867(18) 0.8891(13) 0.1879(6) 0.031(5) Uani 1 1 d U . .
C86 C 0.432(2) 0.9962(16) 0.2235(9) 0.066(8) Uani 1 1 d U . .
H86A H 0.4543 1.0441 0.2083 0.099 Uiso 1 1 calc R . .
H86B H 0.4043 1.0079 0.2542 0.099 Uiso 1 1 calc R . .
H86C H 0.3664 0.9729 0.2092 0.099 Uiso 1 1 calc R . .
C87 C 0.628(2) 0.9827(16) 0.2968(8) 0.064(8) Uani 1 1 d U . .
H87A H 0.6164 0.9486 0.3224 0.095 Uiso 1 1 calc R . .
H87B H 0.5604 1.0217 0.2975 0.095 Uiso 1 1 calc R . .
H87C H 0.7049 1.0084 0.2974 0.095 Uiso 1 1 calc R . .
C88 C 0.842(2) 0.8715(17) 0.2624(9) 0.076(9) Uani 1 1 d U . .
H88A H 0.8336 0.8967 0.2912 0.114 Uiso 1 1 calc R . .
H88B H 0.9081 0.8948 0.2439 0.114 Uiso 1 1 calc R . .
H88C H 0.8620 0.8161 0.2659 0.114 Uiso 1 1 calc R . .
C89 C 0.792(2) 0.8135(17) 0.1679(9) 0.074(9) Uani 1 1 d U . .
H89A H 0.7529 0.8016 0.1413 0.111 Uiso 1 1 calc R . .
H89B H 0.8191 0.7652 0.1816 0.111 Uiso 1 1 calc R . .
H89C H 0.8617 0.8453 0.1603 0.111 Uiso 1 1 calc R . .
C90 C 0.532(2) 0.8868(16) 0.1470(8) 0.060(7) Uani 1 1 d U . .
H90A H 0.4502 0.9120 0.1507 0.090 Uiso 1 1 calc R . .
H90B H 0.5258 0.8329 0.1381 0.090 Uiso 1 1 calc R . .
H90C H 0.5820 0.9141 0.1244 0.090 Uiso 1 1 calc R . .
Zn7 Zn 0.33981(19) 0.79015(14) 0.25523(8) 0.0271(6) Uani 1 1 d . . .
C91 C 0.1690(16) 0.8377(12) 0.2159(6) 0.025(5) Uani 1 1 d U . .
C92 C 0.1731(17) 0.7569(12) 0.2163(6) 0.029(5) Uani 1 1 d U . .
C93 C 0.1607(16) 0.7353(11) 0.2627(6) 0.024(4) Uani 1 1 d U . .
C94 C 0.1462(16) 0.8072(11) 0.2875(6) 0.020(4) Uani 1 1 d U . .
C95 C 0.1525(16) 0.8690(11) 0.2586(6) 0.020(4) Uani 1 1 d U . .
C96 C 0.165(2) 0.8838(14) 0.1736(7) 0.043(6) Uani 1 1 d U . .
H96A H 0.2218 0.8597 0.1508 0.064 Uiso 1 1 calc R . .
H96B H 0.1873 0.9370 0.1787 0.064 Uiso 1 1 calc R . .
H96C H 0.0820 0.8843 0.1642 0.064 Uiso 1 1 calc R . .
C97 C 0.1780(19) 0.7020(12) 0.1797(7) 0.038(5) Uani 1 1 d U . .
H97A H 0.1787 0.6490 0.1912 0.057 Uiso 1 1 calc R . .
H97B H 0.2522 0.7089 0.1603 0.057 Uiso 1 1 calc R . .
H97C H 0.1065 0.7113 0.1632 0.057 Uiso 1 1 calc R . .
C98 C 0.1448(19) 0.6557(12) 0.2806(7) 0.038(6) Uani 1 1 d U . .
H98A H 0.1614 0.6177 0.2568 0.057 Uiso 1 1 calc R . .
H98B H 0.0610 0.6514 0.2936 0.057 Uiso 1 1 calc R . .
H98C H 0.2014 0.6455 0.3031 0.057 Uiso 1 1 calc R . .
C99 C 0.1120(19) 0.8100(14) 0.3364(6) 0.043(6) Uani 1 1 d U . .
H99A H 0.1143 0.7573 0.3483 0.064 Uiso 1 1 calc R . .
H99B H 0.0296 0.8335 0.3422 0.064 Uiso 1 1 calc R . .
H99C H 0.1698 0.8409 0.3505 0.064 Uiso 1 1 calc R . .
C100 C 0.1364(19) 0.9509(12) 0.2708(7) 0.039(6) Uani 1 1 d U . .
H10G H 0.1467 0.9829 0.2443 0.058 Uiso 1 1 calc R . .
H10H H 0.1972 0.9637 0.2908 0.058 Uiso 1 1 calc R . .
H10I H 0.0546 0.9609 0.2853 0.058 Uiso 1 1 calc R . .
Zn8 Zn 0.5676(2) 0.68097(14) 0.23834(8) 0.0322(6) Uani 1 1 d . . .
C101 C 0.6590(17) 0.5991(11) 0.1785(6) 0.025(5) Uani 1 1 d U . .
C102 C 0.7447(18) 0.5992(12) 0.2102(7) 0.033(5) Uani 1 1 d U . .
C103 C 0.6852(17) 0.5711(11) 0.2499(6) 0.024(4) Uani 1 1 d U . .
C104 C 0.571(2) 0.5580(15) 0.2454(8) 0.051(7) Uani 1 1 d U . .
C105 C 0.548(2) 0.5704(14) 0.1997(7) 0.044(6) Uani 1 1 d U . .
C106 C 0.683(2) 0.6201(14) 0.1305(7) 0.049(6) Uani 1 1 d U . .
H10J H 0.7668 0.6359 0.1247 0.073 Uiso 1 1 calc R . .
H10K H 0.6266 0.6630 0.1234 0.073 Uiso 1 1 calc R . .
H10L H 0.6702 0.5751 0.1123 0.073 Uiso 1 1 calc R . .
C107 C 0.8788(17) 0.6175(12) 0.2020(6) 0.032(5) Uani 1 1 d U . .
H10M H 0.9178 0.6119 0.2295 0.048 Uiso 1 1 calc R . .
H10N H 0.8854 0.6707 0.1913 0.048 Uiso 1 1 calc R . .
H10O H 0.9192 0.5816 0.1801 0.048 Uiso 1 1 calc R . .
C108 C 0.7509(19) 0.5557(12) 0.2905(6) 0.036(5) Uani 1 1 d U . .
H10P H 0.8364 0.5685 0.2847 0.054 Uiso 1 1 calc R . .
H10Q H 0.7462 0.5009 0.2984 0.054 Uiso 1 1 calc R . .
H10R H 0.7126 0.5877 0.3148 0.054 Uiso 1 1 calc R . .
C109 C 0.480(2) 0.5160(12) 0.2756(7) 0.041(6) Uani 1 1 d U . .
H10S H 0.4008 0.5185 0.2635 0.061 Uiso 1 1 calc R . .
H10T H 0.4726 0.5406 0.3046 0.061 Uiso 1 1 calc R . .
H10U H 0.5083 0.4618 0.2783 0.061 Uiso 1 1 calc R . .
C110 C 0.4344(19) 0.5576(13) 0.1756(7) 0.038(5) Uani 1 1 d U . .
H11A H 0.4276 0.5971 0.1528 0.058 Uiso 1 1 calc R . .
H11B H 0.3619 0.5616 0.1966 0.058 Uiso 1 1 calc R . .
H11C H 0.4411 0.5061 0.1621 0.058 Uiso 1 1 calc R . .
Zn9 Zn 0.5433(2) 0.76875(14) 0.32398(7) 0.0258(5) Uani 1 1 d . . .
C111 C 0.6196(17) 0.8215(12) 0.3899(6) 0.024(4) Uani 1 1 d U . .
C112 C 0.4902(16) 0.8220(11) 0.3937(5) 0.018(4) Uani 1 1 d U . .
C113 C 0.4578(17) 0.7432(12) 0.3908(6) 0.024(4) Uani 1 1 d U . .
C114 C 0.5676(18) 0.6948(12) 0.3869(6) 0.028(5) Uani 1 1 d U . .
C115 C 0.6669(17) 0.7453(12) 0.3839(6) 0.024(4) Uani 1 1 d U . .
C116 C 0.6935(18) 0.8890(12) 0.3958(6) 0.033(5) Uani 1 1 d U . .
H11D H 0.6403 0.9360 0.3987 0.049 Uiso 1 1 calc R . .
H11E H 0.7531 0.8939 0.3704 0.049 Uiso 1 1 calc R . .
H11F H 0.7362 0.8820 0.4225 0.049 Uiso 1 1 calc R . .
C117 C 0.4026(19) 0.8895(12) 0.4009(6) 0.035(5) Uani 1 1 d U . .
H11G H 0.4475 0.9370 0.4020 0.053 Uiso 1 1 calc R . .
H11H H 0.3529 0.8831 0.4287 0.053 Uiso 1 1 calc R . .
H11I H 0.3498 0.8930 0.3768 0.053 Uiso 1 1 calc R . .
C118 C 0.3340(17) 0.7098(12) 0.4000(6) 0.031(5) Uani 1 1 d U . .
H11J H 0.3405 0.6538 0.3946 0.047 Uiso 1 1 calc R . .
H11K H 0.2773 0.7342 0.3806 0.047 Uiso 1 1 calc R . .
H11L H 0.3038 0.7197 0.4306 0.047 Uiso 1 1 calc R . .
C119 C 0.5734(19) 0.6046(12) 0.3917(7) 0.035(5) Uani 1 1 d U . .
H11M H 0.4907 0.5857 0.3933 0.053 Uiso 1 1 calc R . .
H11N H 0.6113 0.5901 0.4185 0.053 Uiso 1 1 calc R . .
H11O H 0.6216 0.5814 0.3662 0.053 Uiso 1 1 calc R . .
C120 C 0.8014(18) 0.7170(13) 0.3799(7) 0.038(5) Uani 1 1 d U . .
H12A H 0.8532 0.7617 0.3779 0.056 Uiso 1 1 calc R . .
H12B H 0.8185 0.6852 0.3534 0.056 Uiso 1 1 calc R . .
H12C H 0.8184 0.6861 0.4057 0.056 Uiso 1 1 calc R . .

loop_
_atom_site_aniso_label
_atom_site_aniso_U_11
_atom_site_aniso_U_22
_atom_site_aniso_U_33
_atom_site_aniso_U_23
_atom_site_aniso_U_13
_atom_site_aniso_U_12
Pt1 0.0113(4) 0.0170(4) 0.0173(4) -0.0021(3) -0.0011(3) 0.0020(3)
C1 0.025(4) 0.023(4) 0.027(4) -0.002(3) -0.004(3) 0.002(3)
C2 0.025(4) 0.023(4) 0.027(4) -0.002(3) -0.004(3) 0.002(3)
C3 0.025(4) 0.023(4) 0.027(4) -0.002(3) -0.004(3) 0.002(3)
C4 0.025(4) 0.023(4) 0.027(4) -0.002(3) -0.004(3) 0.002(3)
C5 0.025(4) 0.023(4) 0.027(4) -0.002(3) -0.004(3) 0.002(3)
C6 0.073(6) 0.072(6) 0.074(6) -0.003(3) -0.005(3) -0.001(3)
C7 0.073(6) 0.072(6) 0.074(6) -0.003(3) -0.005(3) -0.001(3)
C8 0.073(6) 0.072(6) 0.074(6) -0.003(3) -0.005(3) -0.001(3)
C9 0.073(6) 0.072(6) 0.074(6) -0.003(3) -0.005(3) -0.001(3)
C10 0.073(6) 0.072(6) 0.074(6) -0.003(3) -0.005(3) -0.001(3)
C1' 0.025(4) 0.023(4) 0.027(4) -0.002(3) -0.004(3) 0.002(3)
C2' 0.025(4) 0.023(4) 0.027(4) -0.002(3) -0.004(3) 0.002(3)
C3' 0.025(4) 0.023(4) 0.027(4) -0.002(3) -0.004(3) 0.002(3)
C4' 0.025(4) 0.023(4) 0.027(4) -0.002(3) -0.004(3) 0.002(3)
C5' 0.025(4) 0.023(4) 0.027(4) -0.002(3) -0.004(3) 0.002(3)
C6' 0.073(6) 0.072(6) 0.074(6) -0.003(3) -0.005(3) -0.001(3)
C7' 0.073(6) 0.072(6) 0.074(6) -0.003(3) -0.005(3) -0.001(3)
C8' 0.073(6) 0.072(6) 0.074(6) -0.003(3) -0.005(3) -0.001(3)
C9' 0.073(6) 0.072(6) 0.074(6) -0.003(3) -0.005(3) -0.001(3)
C10' 0.073(6) 0.072(6) 0.074(6) -0.003(3) -0.005(3) -0.001(3)
Zn1 0.0130(11) 0.0265(13) 0.0375(14) -0.0043(11) -0.0004(10) 0.0046(10)
C11 0.017(7) 0.035(8) 0.032(8) -0.015(7) -0.003(7) 0.004(7)
C12 0.009(7) 0.021(8) 0.028(8) 0.005(7) -0.002(6) -0.001(6)
C13 0.017(7) 0.027(8) 0.029(8) -0.006(7) -0.008(6) 0.005(7)
C14 0.025(8) 0.028(8) 0.035(8) -0.004(7) -0.008(7) 0.001(7)
C15 0.019(8) 0.038(9) 0.029(8) 0.006(7) -0.004(7) 0.002(7)
C16 0.037(9) 0.056(10) 0.053(9) -0.013(8) -0.014(8) 0.005(8)
C17 0.048(10) 0.054(10) 0.067(10) 0.004(8) 0.000(8) -0.004(8)
C18 0.035(9) 0.050(9) 0.034(9) 0.001(8) -0.001(7) 0.012(8)
C19 0.044(9) 0.046(10) 0.057(10) 0.006(8) -0.006(8) -0.003(8)
C20 0.060(10) 0.074(11) 0.054(10) 0.016(8) -0.002(8) -0.001(9)
Zn2 0.0263(13) 0.0201(12) 0.0323(13) 0.0092(11) 0.0007(10) -0.0060(11)
C21 0.016(7) 0.026(8) 0.034(8) 0.009(7) -0.002(6) -0.005(7)
C22 0.023(8) 0.031(8) 0.018(7) 0.012(7) -0.005(6) -0.005(7)
C23 0.026(8) 0.035(9) 0.037(8) 0.014(7) 0.006(7) -0.003(7)
C24 0.016(7) 0.029(8) 0.020(7) 0.003(7) -0.008(6) -0.018(7)
C25 0.028(8) 0.022(8) 0.023(8) 0.003(7) 0.007(6) 0.012(7)
C26 0.037(9) 0.037(9) 0.051(9) 0.000(8) -0.006(7) 0.003(8)
C27 0.047(9) 0.039(9) 0.039(9) 0.003(8) -0.006(7) -0.004(8)
C28 0.029(8) 0.038(9) 0.042(9) 0.000(7) 0.010(7) -0.004(7)
C29 0.043(9) 0.052(10) 0.047(9) 0.009(8) -0.010(8) -0.004(8)
C30 0.054(10) 0.042(10) 0.055(10) -0.004(8) 0.007(8) -0.006(8)
Zn3 0.0267(12) 0.0282(13) 0.0184(12) -0.0028(10) -0.0014(9) 0.0030(11)
C31 0.023(8) 0.018(8) 0.019(7) 0.000(6) -0.003(6) -0.004(7)
C32 0.025(8) 0.021(8) 0.022(8) 0.000(7) -0.004(6) 0.002(7)
C33 0.024(8) 0.025(8) 0.017(7) -0.005(6) -0.003(6) -0.010(7)
C34 0.023(8) 0.022(8) 0.021(7) -0.001(7) -0.001(6) 0.003(7)
C35 0.020(7) 0.026(8) 0.020(7) 0.002(7) -0.006(6) -0.002(7)
C36 0.028(8) 0.024(8) 0.026(8) 0.003(7) -0.001(7) -0.012(7)
C37 0.022(8) 0.021(8) 0.031(8) -0.003(7) -0.008(7) -0.001(7)
C38 0.028(8) 0.031(8) 0.026(8) 0.002(7) 0.000(7) -0.007(7)
C39 0.034(8) 0.022(8) 0.031(8) 0.000(7) 0.000(7) -0.002(7)
C40 0.030(8) 0.032(8) 0.025(8) -0.002(7) -0.001(7) -0.001(7)
Pt2 0.0110(4) 0.0226(4) 0.0207(4) -0.0004(3) -0.0001(3) -0.0045(3)
C41 0.031(8) 0.033(9) 0.035(8) 0.002(7) -0.009(7) 0.014(7)
C42 0.033(6) 0.027(6) 0.033(6) -0.003(4) -0.003(4) -0.007(4)
C43 0.038(9) 0.036(9) 0.040(9) 0.002(7) -0.012(7) -0.002(7)
C44 0.028(8) 0.025(8) 0.033(8) 0.001(7) 0.011(7) -0.008(7)
C45 0.029(8) 0.037(9) 0.039(9) -0.004(7) -0.004(7) 0.004(7)
C46 0.068(11) 0.056(10) 0.054(10) 0.000(8) -0.007(8) 0.005(8)
C47 0.049(10) 0.048(10) 0.067(10) -0.001(8) 0.011(8) -0.003(8)
C48 0.030(8) 0.044(9) 0.041(9) -0.006(7) -0.016(7) 0.003(7)
C49 0.059(10) 0.052(10) 0.045(9) 0.008(8) 0.008(8) 0.005(8)
C50 0.032(9) 0.046(9) 0.054(9) -0.005(8) -0.007(7) 0.005(8)
Zn4 0.0370(14) 0.0211(13) 0.0344(14) 0.0072(11) -0.0044(11) -0.0087(12)
C51 0.016(7) 0.020(8) 0.027(8) 0.008(7) -0.002(6) -0.009(6)
C52 0.022(8) 0.025(8) 0.032(8) -0.001(7) 0.003(7) -0.009(7)
C53 0.012(7) 0.019(8) 0.034(8) 0.007(7) -0.004(6) -0.008(6)
C54 0.025(8) 0.030(8) 0.029(8) 0.009(7) 0.000(7) -0.007(7)
C55 0.025(8) 0.032(8) 0.023(8) 0.000(7) 0.001(6) -0.005(7)
C56 0.045(9) 0.041(9) 0.038(9) 0.002(8) 0.001(7) -0.008(8)
C57 0.045(9) 0.044(9) 0.052(9) -0.007(8) 0.001(8) -0.002(8)
C58 0.044(9) 0.035(9) 0.049(9) 0.010(8) -0.008(8) -0.004(8)
C59 0.042(9) 0.042(9) 0.041(9) -0.001(8) -0.007(7) 0.006(8)
C60 0.030(8) 0.039(9) 0.039(9) 0.002(7) 0.008(7) 0.001(7)
Zn5 0.0330(14) 0.0369(15) 0.0175(12) -0.0063(11) -0.0022(10) -0.0067(12)
C61 0.032(8) 0.027(8) 0.024(8) 0.002(7) -0.008(7) -0.002(7)
C62 0.039(9) 0.040(9) 0.033(8) -0.006(7) -0.005(7) -0.003(8)
C63 0.026(8) 0.028(8) 0.021(8) -0.002(7) 0.001(6) -0.007(7)
C64 0.031(8) 0.032(8) 0.019(7) 0.004(7) -0.008(7) -0.011(7)
C65 0.034(8) 0.035(9) 0.021(8) -0.007(7) -0.008(7) 0.006(7)
C66 0.043(9) 0.032(9) 0.029(8) 0.006(7) 0.003(7) -0.002(7)
C67 0.040(9) 0.041(9) 0.034(8) -0.005(7) -0.001(7) -0.011(8)
C68 0.045(9) 0.042(9) 0.042(9) -0.006(8) 0.002(7) -0.008(8)
C69 0.042(9) 0.041(9) 0.041(9) 0.001(8) -0.007(7) -0.011(8)
C70 0.034(9) 0.047(9) 0.042(9) -0.001(8) -0.015(7) 0.001(8)
Zn6 0.0124(11) 0.0345(14) 0.0388(14) -0.0060(12) -0.0008(10) -0.0023(11)
C71 0.027(8) 0.030(8) 0.021(8) -0.002(7) -0.002(6) -0.004(7)
C72 0.029(8) 0.028(8) 0.037(8) -0.005(7) 0.000(7) 0.000(7)
C73 0.015(7) 0.031(8) 0.028(8) 0.000(7) -0.004(6) -0.003(7)
C74 0.018(7) 0.030(8) 0.023(8) -0.007(7) -0.007(6) 0.001(7)
C75 0.016(7) 0.030(8) 0.026(8) 0.005(7) -0.007(6) -0.006(7)
C76 0.044(9) 0.050(10) 0.053(10) -0.014(8) -0.008(8) -0.005(8)
C77 0.038(9) 0.046(9) 0.047(9) 0.000(8) 0.003(7) 0.008(8)
C78 0.030(8) 0.047(9) 0.032(8) -0.003(7) -0.004(7) -0.004(7)
C79 0.035(9) 0.051(10) 0.040(9) -0.006(8) -0.002(7) 0.003(8)
C80 0.044(9) 0.050(10) 0.047(9) 0.009(8) -0.001(8) -0.006(8)
Pt3 0.0157(4) 0.0166(4) 0.0236(4) 0.0017(3) -0.0005(3) -0.0017(3)
C81 0.047(9) 0.028(9) 0.040(9) 0.016(7) 0.005(7) -0.001(8)
C82 0.027(8) 0.012(7) 0.038(8) 0.003(7) 0.002(7) 0.001(7)
C83 0.032(8) 0.027(8) 0.046(9) 0.009(7) -0.006(7) 0.000(7)
C84 0.036(9) 0.030(9) 0.039(9) 0.002(7) 0.009(7) 0.002(7)
C85 0.028(8) 0.038(9) 0.029(8) 0.000(7) -0.008(7) -0.007(7)
C86 0.056(10) 0.063(11) 0.078(11) 0.014(9) 0.001(8) -0.007(8)
C87 0.073(11) 0.062(11) 0.055(10) -0.001(8) 0.001(8) -0.007(9)
C88 0.071(11) 0.074(12) 0.083(12) 0.019(9) -0.009(9) -0.006(9)
C89 0.073(11) 0.072(12) 0.076(11) 0.010(9) 0.004(9) -0.007(9)
C90 0.062(10) 0.060(11) 0.059(10) 0.008(8) -0.008(8) -0.010(8)
Zn7 0.0157(11) 0.0304(14) 0.0357(14) 0.0008(11) -0.0012(10) -0.0083(11)
C91 0.018(7) 0.029(8) 0.028(8) 0.001(7) 0.002(6) -0.003(7)
C92 0.021(8) 0.037(9) 0.031(8) -0.010(7) -0.001(7) -0.007(7)
C93 0.020(8) 0.018(8) 0.034(8) 0.003(7) 0.000(7) -0.011(7)
C94 0.016(7) 0.026(8) 0.020(7) 0.000(7) -0.007(6) -0.004(7)
C95 0.019(7) 0.018(8) 0.026(8) 0.000(7) -0.005(6) -0.007(7)
C96 0.042(9) 0.048(9) 0.040(9) 0.005(8) -0.013(7) -0.001(8)
C97 0.037(9) 0.035(9) 0.042(9) -0.011(7) -0.002(7) 0.007(7)
C98 0.038(9) 0.033(9) 0.043(9) 0.007(7) -0.006(7) -0.004(7)
C99 0.038(9) 0.054(10) 0.035(9) 0.002(8) 0.005(7) -0.004(8)
C100 0.038(9) 0.037(9) 0.041(9) -0.002(7) -0.003(7) -0.002(8)
Zn8 0.0189(12) 0.0243(13) 0.0552(16) 0.0068(12) -0.0140(11) -0.0004(11)
C101 0.024(8) 0.023(8) 0.027(8) -0.007(7) -0.003(7) 0.009(7)
C102 0.028(8) 0.034(9) 0.035(8) 0.007(7) -0.001(7) 0.005(7)
C103 0.029(8) 0.024(8) 0.021(8) 0.003(7) -0.009(7) -0.002(7)
C104 0.051(10) 0.058(10) 0.044(9) 0.004(8) -0.006(8) -0.007(8)
C105 0.041(9) 0.047(10) 0.043(9) 0.002(8) 0.000(7) -0.010(8)
C106 0.048(9) 0.047(10) 0.050(9) -0.004(8) 0.000(8) 0.007(8)
C107 0.027(8) 0.033(9) 0.037(8) -0.005(7) -0.001(7) -0.001(7)
C108 0.041(9) 0.030(9) 0.039(9) 0.007(7) -0.013(7) 0.003(7)
C109 0.050(9) 0.028(9) 0.045(9) 0.000(7) -0.011(8) -0.011(8)
C110 0.044(9) 0.034(9) 0.039(9) -0.005(7) -0.019(7) 0.002(8)
Zn9 0.0278(13) 0.0300(13) 0.0194(12) 0.0038(10) 0.0010(10) -0.0063(11)
C111 0.030(8) 0.030(8) 0.013(7) 0.002(7) -0.002(6) -0.010(7)
C112 0.018(7) 0.021(8) 0.017(7) -0.003(6) -0.004(6) -0.001(7)
C113 0.021(8) 0.030(8) 0.021(8) -0.001(7) 0.001(6) -0.005(7)
C114 0.034(8) 0.027(8) 0.023(8) -0.002(7) -0.003(7) -0.003(7)
C115 0.026(8) 0.032(8) 0.012(7) -0.002(7) 0.000(6) 0.005(7)
C116 0.036(8) 0.034(9) 0.030(8) -0.001(7) -0.007(7) -0.006(7)
C117 0.043(9) 0.032(9) 0.030(8) 0.004(7) -0.002(7) 0.003(7)
C118 0.029(8) 0.032(8) 0.032(8) -0.005(7) -0.004(7) -0.001(7)
C119 0.035(9) 0.034(9) 0.037(9) -0.002(7) -0.004(7) -0.004(7)
C120 0.035(9) 0.043(9) 0.034(8) 0.001(7) -0.006(7) 0.000(8)

loop_
_atom_type_symbol
_atom_type_description
_atom_type_scat_dispersion_real
_atom_type_scat_dispersion_imag
_atom_type_scat_source
C C 0.0033 0.0016 'International Tables Vol C Tables 4.2.6.8 and 6.1.1.4'
H H 0.0000 0.0000 'International Tables Vol C Tables 4.2.6.8 and 6.1.1.4'
Zn Zn 0.2839 1.4301 'International Tables Vol C Tables 4.2.6.8 and 6.1.1.4'
Pt Pt -1.7033 8.3905 'International Tables Vol C Tables 4.2.6.8 and 6.1.1.4'

loop_
_geom_angle_atom_site_label_1
_geom_angle_atom_site_label_2
_geom_angle_atom_site_label_3
_geom_angle
C3' Pt1 C2' 36.3(2)
C3' Pt1 C4' 36.2(2)
C2' Pt1 C4' 60.2(3)
C3' Pt1 C1' 60.1(3)
C2' Pt1 C1' 36.0(2)
C4' Pt1 C1' 59.9(3)
C3' Pt1 C5' 60.1(3)
C2' Pt1 C5' 59.9(3)
C4' Pt1 C5' 35.9(2)
C1' Pt1 C5' 35.8(2)
C3' Pt1 C2 50.0(3)
C2' Pt1 C2 19.74(12)
C4' Pt1 C2 61.4(3)
C1' Pt1 C2 16.75(10)
C5' Pt1 C2 47.6(3)
C3' Pt1 C3 17.58(11)
C2' Pt1 C3 18.96(12)
C4' Pt1 C3 47.9(3)
C1' Pt1 C3 48.7(3)
C5' Pt1 C3 60.5(3)
C2 Pt1 C3 35.3(2)
C3' Pt1 C1 64.0(3)
C2' Pt1 C1 51.8(3)
C4' Pt1 C1 49.5(3)
C1' Pt1 C1 20.39(12)
C5' Pt1 C1 17.07(10)
C2 Pt1 C1 35.3(2)
C3 Pt1 C1 58.6(3)
C3' Pt1 C4 20.37(13)
C2' Pt1 C4 51.2(3)
C4' Pt1 C4 16.89(10)
C1' Pt1 C4 62.7(3)
C5' Pt1 C4 48.6(3)
C2 Pt1 C4 58.6(3)
C3 Pt1 C4 35.2(2)
C1 Pt1 C4 58.5(3)
C3' Pt1 C5 51.7(3)
C2' Pt1 C5 64.9(3)
C4' Pt1 C5 19.29(11)
C1' Pt1 C5 51.0(3)
C5' Pt1 C5 18.80(11)
C2 Pt1 C5 58.6(3)
C3 Pt1 C5 58.5(3)
C1 Pt1 C5 35.1(2)
C4 Pt1 C5 35.1(2)
C3' Pt1 Zn1 114.6(4)
C2' Pt1 Zn1 150.1(4)
C4' Pt1 Zn1 100.2(3)
C1' Pt1 Zn1 154.3(4)
C5' Pt1 Zn1 118.6(3)
C2 Pt1 Zn1 161.5(3)
C3 Pt1 Zn1 131.3(4)
C1 Pt1 Zn1 134.1(4)
C4 Pt1 Zn1 103.4(3)
C5 Pt1 Zn1 104.7(3)
C3' Pt1 Zn3 109.2(3)
C2' Pt1 Zn3 100.2(3)
C4' Pt1 Zn3 143.0(4)
C1' Pt1 Zn3 123.5(4)
C5' Pt1 Zn3 158.7(3)
C2 Pt1 Zn3 111.2(3)
C3 Pt1 Zn3 103.4(3)
C1 Pt1 Zn3 143.4(4)
C4 Pt1 Zn3 126.4(4)
C5 Pt1 Zn3 160.9(3)
Zn1 Pt1 Zn3 82.27(8)
C2 C1 C5 108.0
C2 C1 C6 126.0
C5 C1 C6 126.0
C2 C1 Pt1 72.1(4)
C5 C1 Pt1 72.8(4)
C6 C1 Pt1 120.9(4)
C1 C2 C3 108.0
C1 C2 C7 126.0
C3 C2 C7 126.0
C1 C2 Pt1 72.7(4)
C3 C2 Pt1 72.5(4)
C7 C2 Pt1 120.6(4)
C2 C3 C4 108.0
C2 C3 C8 126.0
C4 C3 C8 126.0
C2 C3 Pt1 72.2(4)
C4 C3 Pt1 72.8(4)
C8 C3 Pt1 120.7(4)
C5 C4 C3 108.0
C5 C4 C9 126.0
C3 C4 C9 126.0
C5 C4 Pt1 72.6(4)
C3 C4 Pt1 72.0(4)
C9 C4 Pt1 121.2(4)
C4 C5 C1 108.0
C4 C5 C10 126.0
C1 C5 C10 126.0
C4 C5 Pt1 72.4(4)
C1 C5 Pt1 72.1(4)
C10 C5 Pt1 121.3(4)
C5' C1' C2' 108.0
C5' C1' C6' 126.0
C2' C1' C6' 126.0
C5' C1' Pt1 72.3(4)
C2' C1' Pt1 71.1(4)
C6' C1' Pt1 122.3(4)
C1' C2' C3' 108.0
C1' C2' C7' 126.0
C3' C2' C7' 126.0
C1' C2' Pt1 72.9(4)
C3' C2' Pt1 71.5(4)
C7' C2' Pt1 121.3(4)
C2' C3' C4' 108.0
C2' C3' C8' 126.0
C4' C3' C8' 126.0
C2' C3' Pt1 72.2(4)
C4' C3' Pt1 72.6(4)
C8' C3' Pt1 121.0(4)
C5' C4' C3' 108.0
C5' C4' C9' 126.0
C3' C4' C9' 126.0
C5' C4' Pt1 72.8(4)
C3' C4' Pt1 71.2(4)
C9' C4' Pt1 121.7(4)
C4' C5' C1' 108.0
C4' C5' C10' 126.0
C1' C5' C10' 126.0
C4' C5' Pt1 71.3(4)
C1' C5' Pt1 71.9(4)
C10' C5' Pt1 122.5(4)
C14 Zn1 C13 37.4(7)
C14 Zn1 C15 35.4(7)
C13 Zn1 C15 59.3(7)
C14 Zn1 Pt1 161.5(6)
C13 Zn1 Pt1 159.6(5)
C15 Zn1 Pt1 139.2(5)
C14 Zn1 C12 59.6(7)
C13 Zn1 C12 35.5(6)
C15 Zn1 C12 57.1(6)
Pt1 Zn1 C12 137.5(4)
C14 Zn1 C11 57.8(7)
C13 Zn1 C11 57.3(6)
C15 Zn1 C11 33.7(7)
Pt1 Zn1 C11 130.1(4)
C12 Zn1 C11 33.1(6)
C14 Zn1 Zn3 130.7(5)
C13 Zn1 Zn3 116.7(5)
C15 Zn1 Zn3 163.1(5)
Pt1 Zn1 Zn3 48.92(6)
C12 Zn1 Zn3 130.7(4)
C11 Zn1 Zn3 160.8(5)
C14 Zn1 Zn2 113.1(6)
C13 Zn1 Zn2 142.7(5)
C15 Zn1 Zn2 112.7(5)
Pt1 Zn1 Zn2 48.89(6)
C12 Zn1 Zn2 169.8(4)
C11 Zn1 Zn2 137.8(5)
Zn3 Zn1 Zn2 59.23(7)
C12 C11 C15 109.0(17)
C12 C11 C16 128(2)
C15 C11 C16 123(2)
C12 C11 Zn1 70.8(10)
C15 C11 Zn1 68.7(11)
C16 C11 Zn1 130.9(13)
C11 C12 C13 107.8(17)
C11 C12 C17 130(2)
C13 C12 C17 122.5(18)
C11 C12 Zn1 76.1(11)
C13 C12 Zn1 66.9(10)
C17 C12 Zn1 123.7(13)
C12 C13 C14 106.9(16)
C12 C13 C18 126.4(19)
C14 C13 C18 125.9(19)
C12 C13 Zn1 77.6(10)
C14 C13 Zn1 69.4(11)
C18 C13 Zn1 125.7(13)
C15 C14 C13 107.7(18)
C15 C14 C19 128(2)
C13 C14 C19 123.3(18)
C15 C14 Zn1 78.0(11)
C13 C14 Zn1 73.2(11)
C19 C14 Zn1 122.0(14)
C14 C15 C11 108.5(18)
C14 C15 C20 127(2)
C11 C15 C20 125(2)
C14 C15 Zn1 66.6(11)
C11 C15 Zn1 77.6(11)
C20 C15 Zn1 122.5(14)
C25 Zn2 C21 38.1(7)
C25 Zn2 C22 61.8(7)
C21 Zn2 C22 36.2(6)
C25 Zn2 C24 36.2(6)
C21 Zn2 C24 60.1(6)
C22 Zn2 C24 58.9(6)
C25 Zn2 Pt1 159.4(5)
C21 Zn2 Pt1 156.3(5)
C22 Zn2 Pt1 138.8(5)
C24 Zn2 Pt1 143.1(5)
C25 Zn2 C23 59.4(7)
C21 Zn2 C23 59.3(7)
C22 Zn2 C23 35.7(6)
C24 Zn2 C23 33.6(7)
Pt1 Zn2 C23 134.1(5)
C25 Zn2 Zn3 110.2(5)
C21 Zn2 Zn3 142.5(5)
C22 Zn2 Zn3 167.2(5)
C24 Zn2 Zn3 108.5(4)
Pt1 Zn2 Zn3 49.39(6)
C23 Zn2 Zn3 132.3(5)
C25 Zn2 Zn1 122.7(5)
C21 Zn2 Zn1 113.6(5)
C22 Zn2 Zn1 132.1(4)
C24 Zn2 Zn1 155.0(5)
Pt1 Zn2 Zn1 48.64(6)
C23 Zn2 Zn1 167.2(5)
Zn3 Zn2 Zn1 60.23(7)
C22 C21 C25 108.5(15)
C22 C21 C26 124.5(17)
C25 C21 C26 126.5(18)
C22 C21 Zn2 75.0(11)
C25 C21 Zn2 70.0(11)
C26 C21 Zn2 127.3(14)
C21 C22 C23 106.5(16)
C21 C22 C27 124.7(17)
C23 C22 C27 128.0(18)
C21 C22 Zn2 68.8(10)
C23 C22 Zn2 75.0(10)
C27 C22 Zn2 128.8(15)
C24 C23 C22 109.1(17)
C24 C23 C28 125.5(19)
C22 C23 C28 124.9(19)
C24 C23 Zn2 71.5(11)
C22 C23 Zn2 69.3(11)
C28 C23 Zn2 131.5(15)
C23 C24 C25 109.7(16)
C23 C24 C29 125.3(18)
C25 C24 C29 125.0(18)
C23 C24 Zn2 74.9(11)
C25 C24 Zn2 66.5(10)
C29 C24 Zn2 126.5(14)
C24 C25 C21 106.0(15)
C24 C25 C30 130.2(18)
C21 C25 C30 122.9(17)
C24 C25 Zn2 77.2(11)
C21 C25 Zn2 71.9(11)
C30 C25 Zn2 123.8(14)
C32 Zn3 C31 37.9(6)
C32 Zn3 C33 35.6(6)
C31 Zn3 C33 60.0(6)
C32 Zn3 Pt1 161.1(5)
C31 Zn3 Pt1 159.2(5)
C33 Zn3 Pt1 139.0(5)
C32 Zn3 C35 59.3(6)
C31 Zn3 C35 35.1(6)
C33 Zn3 C35 57.0(6)
Pt1 Zn3 C35 138.2(5)
C32 Zn3 C34 57.2(6)
C31 Zn3 C34 57.6(6)
C33 Zn3 C34 32.9(6)
Pt1 Zn3 C34 130.7(4)
C35 Zn3 C34 33.7(6)
C32 Zn3 Zn2 128.2(5)
C31 Zn3 Zn2 117.0(5)
C33 Zn3 Zn2 159.2(5)
Pt1 Zn3 Zn2 49.53(6)
C35 Zn3 Zn2 134.0(5)
C34 Zn3 Zn2 165.8(4)
C32 Zn3 Zn1 112.5(5)
C31 Zn3 Zn1 144.8(5)
C33 Zn3 Zn1 108.9(4)
Pt1 Zn3 Zn1 48.81(6)
C35 Zn3 Zn1 165.4(5)
C34 Zn3 Zn1 132.2(4)
Zn2 Zn3 Zn1 60.54(7)
C35 C31 C32 106.9(17)
C35 C31 C36 126.6(17)
C32 C31 C36 125.2(17)
C35 C31 Zn3 78.6(11)
C32 C31 Zn3 70.7(10)
C36 C31 Zn3 126.2(12)
C33 C32 C31 107.2(16)
C33 C32 C37 128.5(17)
C31 C32 C37 124.0(17)
C33 C32 Zn3 77.8(11)
C31 C32 Zn3 71.3(10)
C37 C32 Zn3 121.9(12)
C34 C33 C32 109.6(16)
C34 C33 C38 124.8(18)
C32 C33 C38 125.2(17)
C34 C33 Zn3 80.2(11)
C32 C33 Zn3 66.6(10)
C38 C33 Zn3 125.0(12)
C33 C34 C35 106.9(16)
C33 C34 C39 126.0(18)
C35 C34 C39 127.2(17)
C33 C34 Zn3 67.0(10)
C35 C34 Zn3 67.6(10)
C39 C34 Zn3 129.7(13)
C31 C35 C34 109.3(16)
C31 C35 C40 124.0(17)
C34 C35 C40 126.5(17)
C31 C35 Zn3 66.3(10)
C34 C35 Zn3 78.7(10)
C40 C35 Zn3 125.3(12)
C45 Pt2 C42 58.6(8)
C45 Pt2 C41 35.1(7)
C42 Pt2 C41 35.9(7)
C45 Pt2 C43 59.7(7)
C42 Pt2 C43 36.5(7)
C41 Pt2 C43 60.7(7)
C45 Pt2 C44 35.4(7)
C42 Pt2 C44 59.1(7)
C41 Pt2 C44 59.3(7)
C43 Pt2 C44 35.7(7)
C45 Pt2 Zn4 110.7(6)
C42 Pt2 Zn4 156.8(5)
C41 Pt2 Zn4 143.8(5)
C43 Pt2 Zn4 120.7(6)
C44 Pt2 Zn4 99.8(5)
C45 Pt2 Zn5 112.7(5)
C42 Pt2 Zn5 121.4(5)
C41 Pt2 Zn5 100.6(5)
C43 Pt2 Zn5 157.9(5)
C44 Pt2 Zn5 146.4(5)
Zn4 Pt2 Zn5 81.22(9)
C45 Pt2 Zn6 161.8(6)
C42 Pt2 Zn6 104.6(5)
C41 Pt2 Zn6 134.1(5)
C43 Pt2 Zn6 102.9(5)
C44 Pt2 Zn6 132.1(5)
Zn4 Pt2 Zn6 82.03(9)
Zn5 Pt2 Zn6 81.41(8)
C45 C41 C42 105.3(18)
C45 C41 C46 126(2)
C42 C41 C46 128(2)
C45 C41 Pt2 70.6(12)
C42 C41 Pt2 70.4(11)
C46 C41 Pt2 128.3(15)
C41 C42 C43 110.5(19)
C41 C42 C47 126(2)
C43 C42 C47 123.8(19)
C41 C42 Pt2 73.7(12)
C43 C42 Pt2 73.6(12)
C47 C42 Pt2 122.7(14)
C44 C43 C42 104.6(17)
C44 C43 C48 128(2)
C42 C43 C48 127(2)
C44 C43 Pt2 72.3(12)
C42 C43 Pt2 69.9(12)
C48 C43 Pt2 128.8(15)
C45 C44 C43 108.0(18)
C45 C44 C49 130(2)
C43 C44 C49 121.3(19)
C45 C44 Pt2 70.0(11)
C43 C44 Pt2 72.0(12)
C49 C44 Pt2 129.9(15)
C41 C45 C44 111.4(19)
C41 C45 C50 123.7(19)
C44 C45 C50 124.3(19)
C41 C45 Pt2 74.4(12)
C44 C45 Pt2 74.6(11)
C50 C45 Pt2 125.6(15)
C52 Zn4 C53 36.6(6)
C52 Zn4 C51 36.2(6)
C53 Zn4 C51 59.1(6)
C52 Zn4 Pt2 165.2(5)
C53 Zn4 Pt2 153.5(5)
C51 Zn4 Pt2 145.3(4)
C52 Zn4 C54 59.5(7)
C53 Zn4 C54 34.7(6)
C51 Zn4 C54 58.0(6)
Pt2 Zn4 C54 135.3(5)
C52 Zn4 C55 59.8(7)
C53 Zn4 C55 58.6(6)
C51 Zn4 C55 35.0(6)
Pt2 Zn4 C55 131.3(5)
C54 Zn4 C55 34.8(6)
C52 Zn4 Zn5 116.2(5)
C53 Zn4 Zn5 146.8(5)
C51 Zn4 Zn5 112.6(4)
Pt2 Zn4 Zn5 49.42(6)
C54 Zn4 Zn5 169.7(5)
C55 Zn4 Zn5 135.1(4)
C52 Zn4 Zn6 123.9(5)
C53 Zn4 Zn6 113.6(4)
C51 Zn4 Zn6 156.8(5)
Pt2 Zn4 Zn6 49.06(6)
C54 Zn4 Zn6 130.4(5)
C55 Zn4 Zn6 163.6(5)
Zn5 Zn4 Zn6 59.91(7)
C52 C51 C55 109.3(16)
C52 C51 C56 128.8(18)
C55 C51 C56 121.9(17)
C52 C51 Zn4 68.5(10)
C55 C51 Zn4 75.2(11)
C56 C51 Zn4 124.3(13)
C53 C52 C51 106.1(16)
C53 C52 C57 126.4(18)
C51 C52 C57 127.0(18)
C53 C52 Zn4 72.4(11)
C51 C52 Zn4 75.3(11)
C57 C52 Zn4 123.9(14)
C54 C53 C52 110.0(16)
C54 C53 C58 120.9(18)
C52 C53 C58 128.2(18)
C54 C53 Zn4 77.5(11)
C52 C53 Zn4 71.0(11)
C58 C53 Zn4 126.9(13)
C53 C54 C55 108.2(17)
C53 C54 C59 125.2(17)
C55 C54 C59 126.6(18)
C53 C54 Zn4 67.8(10)
C55 C54 Zn4 73.3(11)
C59 C54 Zn4 124.7(15)
C51 C55 C54 106.4(16)
C51 C55 C60 124.7(17)
C54 C55 C60 128.6(18)
C51 C55 Zn4 69.8(10)
C54 C55 Zn4 71.9(11)
C60 C55 Zn4 128.7(14)
C63 Zn5 C64 37.4(7)
C63 Zn5 C65 59.5(7)
C64 Zn5 C65 35.3(7)
C63 Zn5 C62 35.2(7)
C64 Zn5 C62 59.6(7)
C65 Zn5 C62 58.0(7)
C63 Zn5 Pt2 162.1(5)
C64 Zn5 Pt2 157.1(5)
C65 Zn5 Pt2 138.0(5)
C62 Zn5 Pt2 142.1(6)
C63 Zn5 C61 57.6(7)
C64 Zn5 C61 58.4(7)
C65 Zn5 C61 34.9(7)
C62 Zn5 C61 33.5(7)
Pt2 Zn5 C61 132.2(5)
C63 Zn5 Zn4 125.9(5)
C64 Zn5 Zn4 114.6(5)
C65 Zn5 Zn4 131.9(5)
C62 Zn5 Zn4 157.1(6)
Pt2 Zn5 Zn4 49.35(6)
C61 Zn5 Zn4 165.6(5)
C63 Zn5 Zn6 112.8(5)
C64 Zn5 Zn6 143.9(5)
C65 Zn5 Zn6 167.3(5)
C62 Zn5 Zn6 109.7(5)
Pt2 Zn5 Zn6 49.33(6)
C61 Zn5 Zn6 133.1(5)
Zn4 Zn5 Zn6 60.48(7)
C62 C61 C65 107.3(18)
C62 C61 C66 124(2)
C65 C61 C66 128.3(18)
C62 C61 Zn5 69.3(11)
C65 C61 Zn5 68.7(11)
C66 C61 Zn5 129.8(14)
C61 C62 C63 109.5(19)
C61 C62 C67 124(2)
C63 C62 C67 126(2)
C61 C62 Zn5 77.1(12)
C63 C62 Zn5 68.2(12)
C67 C62 Zn5 126.2(14)
C62 C63 C64 108.0(18)
C62 C63 C68 129.5(19)
C64 C63 C68 122.1(19)
C62 C63 Zn5 76.7(12)
C64 C63 Zn5 71.7(11)
C68 C63 Zn5 122.8(13)
C65 C64 C63 107.0(18)
C65 C64 C69 126.1(19)
C63 C64 C69 125.9(19)
C65 C64 Zn5 76.1(12)
C63 C64 Zn5 71.0(11)
C69 C64 Zn5 127.3(14)
C64 C65 C61 108.2(18)
C64 C65 C70 125(2)
C61 C65 C70 126.5(19)
C64 C65 Zn5 68.6(11)
C61 C65 Zn5 76.4(11)
C70 C65 Zn5 125.7(13)
C71 Zn6 C72 37.5(7)
C71 Zn6 C73 60.2(6)
C72 Zn6 C73 37.2(7)
C71 Zn6 Pt2 159.6(5)
C72 Zn6 Pt2 160.6(6)
C73 Zn6 Pt2 138.6(5)
C71 Zn6 C75 35.4(7)
C72 Zn6 C75 60.5(7)
C73 Zn6 C75 57.9(6)
Pt2 Zn6 C75 138.0(5)
C71 Zn6 C74 58.7(6)
C72 Zn6 C74 58.7(7)
C73 Zn6 C74 32.4(6)
Pt2 Zn6 C74 130.2(4)
C75 Zn6 C74 35.3(6)
C71 Zn6 Zn5 114.3(5)
C72 Zn6 Zn5 131.3(5)
C73 Zn6 Zn5 167.5(5)
Pt2 Zn6 Zn5 49.25(6)
C75 Zn6 Zn5 125.1(4)
C74 Zn6 Zn5 156.6(5)
C71 Zn6 Zn4 139.3(5)
C72 Zn6 Zn4 112.4(6)
C73 Zn6 Zn4 116.2(5)
Pt2 Zn6 Zn4 48.91(6)
C75 Zn6 Zn4 172.8(5)
C74 Zn6 Zn4 141.6(5)
Zn5 Zn6 Zn4 59.61(7)
C75 C71 C72 110.1(17)
C75 C71 C76 124.3(19)
C72 C71 C76 123.6(19)
C75 C71 Zn6 78.4(11)
C72 C71 Zn6 71.8(11)
C76 C71 Zn6 129.3(14)
C71 C72 C77 124.1(19)
C71 C72 C73 104.3(17)
C77 C72 C73 130.8(19)
C71 C72 Zn6 70.7(11)
C77 C72 Zn6 126.1(15)
C73 C72 Zn6 74.7(11)
C74 C73 C72 110.4(17)
C74 C73 C78 126.7(19)
C72 C73 C78 122.9(18)
C74 C73 Zn6 77.5(11)
C72 C73 Zn6 68.1(10)
C78 C73 Zn6 122.5(12)
C73 C74 C75 109.8(18)
C73 C74 C79 126.4(18)
C75 C74 C79 123.4(19)
C73 C74 Zn6 70.0(11)
C75 C74 Zn6 70.9(10)
C79 C74 Zn6 130.7(13)
C71 C75 C74 105.4(17)
C71 C75 C80 126.7(18)
C74 C75 C80 127.9(19)
C71 C75 Zn6 66.2(11)
C74 C75 Zn6 73.7(10)
C80 C75 Zn6 122.5(13)
C83 Pt3 C85 61.4(7)
C83 Pt3 C84 35.6(7)
C85 Pt3 C84 36.4(7)
C83 Pt3 C81 60.7(7)
C85 Pt3 C81 34.9(7)
C84 Pt3 C81 58.5(7)
C83 Pt3 C82 35.9(7)
C85 Pt3 C82 60.6(7)
C84 Pt3 C82 58.8(7)
C81 Pt3 C82 37.1(7)
C83 Pt3 Zn8 117.8(5)
C85 Pt3 Zn8 115.2(5)
C84 Pt3 Zn8 101.5(5)
C81 Pt3 Zn8 149.6(6)
C82 Pt3 Zn8 153.6(5)
C83 Pt3 Zn7 159.9(5)
C85 Pt3 Zn7 106.1(5)
C84 Pt3 Zn7 140.0(5)
C81 Pt3 Zn7 99.8(6)
C82 Pt3 Zn7 125.1(5)
Zn8 Pt3 Zn7 81.29(9)
C83 Pt3 Zn9 104.4(5)
C85 Pt3 Zn9 163.0(5)
C84 Pt3 Zn9 135.4(5)
C81 Pt3 Zn9 131.5(6)
C82 Pt3 Zn9 102.5(5)
Zn8 Pt3 Zn9 78.94(9)
Zn7 Pt3 Zn9 84.49(8)
C85 C81 C82 109.3(18)
C85 C81 C86 128(2)
C82 C81 C86 123(2)
C85 C81 Pt3 72.3(12)
C82 C81 Pt3 71.6(11)
C86 C81 Pt3 126.8(16)
C83 C82 C81 107.2(18)
C83 C82 C87 123.8(19)
C81 C82 C87 128.9(19)
C83 C82 Pt3 71.5(12)
C81 C82 Pt3 71.3(11)
C87 C82 Pt3 126.0(15)
C84 C83 C82 106.3(18)
C84 C83 C88 128(2)
C82 C83 C88 124(2)
C84 C83 Pt3 72.5(13)
C82 C83 Pt3 72.6(12)
C88 C83 Pt3 130.8(17)
C83 C84 C85 111.1(18)
C83 C84 C89 125(2)
C85 C84 C89 124(2)
C83 C84 Pt3 71.8(12)
C85 C84 Pt3 71.6(12)
C89 C84 Pt3 131.6(17)
C81 C85 C84 106.0(18)
C81 C85 C90 123(2)
C84 C85 C90 130(2)
C81 C85 Pt3 72.8(12)
C84 C85 Pt3 72.0(12)
C90 C85 Pt3 129.5(16)
C93 Zn7 C94 37.7(6)
C93 Zn7 C92 36.9(7)
C94 Zn7 C92 60.3(6)
C93 Zn7 Pt3 165.0(5)
C94 Zn7 Pt3 151.9(5)
C92 Zn7 Pt3 145.6(5)
C93 Zn7 C95 59.6(7)
C94 Zn7 C95 34.1(6)
C92 Zn7 C95 58.0(6)
Pt3 Zn7 C95 135.3(4)
C93 Zn7 C91 58.2(7)
C94 Zn7 C91 56.8(6)
C92 Zn7 C91 33.7(7)
Pt3 Zn7 C91 133.8(5)
C95 Zn7 C91 33.7(6)
C93 Zn7 Zn8 116.8(5)
C94 Zn7 Zn8 147.3(5)
C92 Zn7 Zn8 114.3(5)
Pt3 Zn7 Zn8 48.75(6)
C95 Zn7 Zn8 171.8(4)
C91 Zn7 Zn8 138.1(5)
C92 C91 C95 111.9(17)
C92 C91 C96 122.2(18)
C95 C91 C96 125.4(18)
C92 C91 Zn7 70.6(11)
C95 C91 Zn7 72.5(10)
C96 C91 Zn7 131.4(13)
C91 C92 C93 105.5(17)
C91 C92 C97 129.8(19)
C93 C92 C97 124.6(19)
C91 C92 Zn7 75.7(12)
C93 C92 Zn7 66.1(10)
C97 C92 Zn7 125.9(14)
C94 C93 C92 106.5(16)
C94 C93 C98 126.4(18)
C92 C93 C98 126.4(18)
C94 C93 Zn7 73.2(11)
C92 C93 Zn7 76.9(11)
C98 C93 Zn7 123.0(13)
C95 C94 C93 109.0(16)
C95 C94 C99 127.6(18)
C93 C94 C99 122.9(18)
C95 C94 Zn7 78.4(11)
C93 C94 Zn7 69.1(10)
C99 C94 Zn7 125.0(12)
C94 C95 C91 107.1(17)
C94 C95 C100 125.5(17)
C91 C95 C100 127.2(18)
C94 C95 Zn7 67.5(10)
C91 C95 Zn7 73.8(11)
C100 C95 Zn7 126.9(14)
C104 Zn8 C105 38.3(8)
C104 Zn8 C103 34.2(8)
C105 Zn8 C103 58.9(7)
C104 Zn8 Pt3 165.5(6)
C105 Zn8 Pt3 154.4(6)
C103 Zn8 Pt3 143.5(5)
C104 Zn8 C101 60.3(8)
C105 Zn8 C101 35.4(7)
C103 Zn8 C101 57.4(6)
Pt3 Zn8 C101 133.7(5)
C104 Zn8 C102 58.5(8)
C105 Zn8 C102 57.9(8)
C103 Zn8 C102 34.7(6)
Pt3 Zn8 C102 129.3(5)
C101 Zn8 C102 33.6(6)
C104 Zn8 Zn9 114.4(6)
C105 Zn8 Zn9 150.3(6)
C103 Zn8 Zn9 106.0(5)
Pt3 Zn8 Zn9 51.35(7)
C101 Zn8 Zn9 159.2(4)
C102 Zn8 Zn9 125.7(5)
C104 Zn8 Zn7 125.2(7)
C105 Zn8 Zn7 117.5(6)
C103 Zn8 Zn7 154.0(5)
Pt3 Zn8 Zn7 49.96(6)
C101 Zn8 Zn7 136.8(4)
C102 Zn8 Zn7 169.1(5)
Zn9 Zn8 Zn7 63.70(8)
C102 C101 C105 107.2(18)
C102 C101 C106 126.0(18)
C105 C101 C106 126.7(18)
C102 C101 Zn8 74.0(11)
C105 C101 Zn8 66.3(12)
C106 C101 Zn8 128.0(14)
C101 C102 C103 106.7(18)
C101 C102 C107 126.4(18)
C103 C102 C107 126.6(17)
C101 C102 Zn8 72.5(11)
C103 C102 Zn8 66.6(11)
C107 C102 Zn8 130.6(15)
C104 C103 C102 111.3(18)
C104 C103 C108 126.1(19)
C102 C103 C108 122.5(18)
C104 C103 Zn8 66.2(14)
C102 C103 Zn8 78.7(11)
C108 C103 Zn8 124.6(13)
C103 C104 C105 109(2)
C103 C104 C109 130(2)
C105 C104 C109 120(2)
C103 C104 Zn8 79.5(16)
C105 C104 Zn8 76.1(15)
C109 C104 Zn8 123.5(17)
C101 C105 C104 105.9(19)
C101 C105 C110 123.3(19)
C104 C105 C110 131(2)
C101 C105 Zn8 78.3(13)
C104 C105 Zn8 65.6(14)
C110 C105 Zn8 121.4(15)
C113 Zn9 C114 36.6(7)
C113 Zn9 C112 36.4(7)
C114 Zn9 C112 59.7(6)
C113 Zn9 Pt3 156.5(5)
C114 Zn9 Pt3 164.0(5)
C112 Zn9 Pt3 135.9(5)
C113 Zn9 C115 59.5(6)
C114 Zn9 C115 35.1(7)
C112 Zn9 C115 58.1(6)
Pt3 Zn9 C115 142.4(5)
C113 Zn9 C111 58.4(7)
C114 Zn9 C111 57.3(7)
C112 Zn9 C111 34.5(6)
Pt3 Zn9 C111 131.4(5)
C115 Zn9 C111 33.6(6)
C113 Zn9 Zn8 133.4(5)
C114 Zn9 Zn8 115.9(5)
C112 Zn9 Zn8 168.5(5)
Pt3 Zn9 Zn8 49.71(6)
C115 Zn9 Zn8 125.4(4)
C111 Zn9 Zn8 154.3(5)
C115 C111 C112 109.5(18)
C115 C111 C116 124.6(18)
C112 C111 C116 125.7(18)
C115 C111 Zn9 71.5(11)
C112 C111 Zn9 68.7(10)
C116 C111 Zn9 131.0(13)
C111 C112 C113 106.7(16)
C111 C112 C117 128.0(18)
C113 C112 C117 125.2(17)
C111 C112 Zn9 76.8(10)
C113 C112 Zn9 67.5(10)
C117 C112 Zn9 122.2(12)
C112 C113 C114 108.5(16)
C112 C113 C118 128.6(17)
C114 C113 C118 121.7(18)
C112 C113 Zn9 76.1(11)
C114 C113 Zn9 75.8(11)
C118 C113 Zn9 124.3(13)
C115 C114 C113 106.8(17)
C115 C114 C119 127.7(18)
C113 C114 C119 125.0(18)
C115 C114 Zn9 75.0(11)
C113 C114 Zn9 67.6(10)
C119 C114 Zn9 128.5(13)
C111 C115 C114 108.3(17)
C111 C115 C120 127.6(19)
C114 C115 C120 123.8(18)
C111 C115 Zn9 74.9(10)
C114 C115 Zn9 69.9(10)
C120 C115 Zn9 125.8(12)

loop_
_geom_bond_atom_site_label_1
_geom_bond_atom_site_label_2
_geom_bond_distance
Pt1 C3' 2.281(13)
Pt1 C2' 2.290(12)
Pt1 C4' 2.298(12)
Pt1 C1' 2.314(12)
Pt1 C5' 2.319(11)
Pt1 C2 2.342(11)
Pt1 C3 2.347(12)
Pt1 C1 2.351(12)
Pt1 C4 2.357(12)
Pt1 C5 2.360(12)
Pt1 Zn1 2.377(2)
Pt1 Zn3 2.381(2)
C1 C2 1.421(7)
C1 C5 1.421(7)
C1 C6 1.511(7)
C2 C3 1.421(7)
C2 C7 1.511(7)
C3 C4 1.421(7)
C3 C8 1.511(7)
C4 C5 1.421(7)
C4 C9 1.511(7)
C5 C10 1.511(7)
C1' C5' 1.423(7)
C1' C2' 1.423(7)
C1' C6' 1.512(7)
C2' C3' 1.423(7)
C2' C7' 1.512(7)
C3' C4' 1.423(7)
C3' C8' 1.512(7)
C4' C5' 1.423(7)
C4' C9' 1.512(7)
C5' C10' 1.512(7)
Zn1 C14 2.211(19)
Zn1 C13 2.262(18)
Zn1 C15 2.357(18)
Zn1 C12 2.402(17)
Zn1 C11 2.470(19)
Zn1 Zn3 3.130(3)
Zn1 Zn2 3.140(3)
C11 C12 1.39(2)
C11 C15 1.40(3)
C11 C16 1.47(3)
C12 C13 1.43(3)
C12 C17 1.47(3)
C13 C14 1.43(3)
C13 C18 1.48(3)
C14 C15 1.40(3)
C14 C19 1.52(3)
C15 C20 1.54(3)
Zn2 C25 2.22(2)
Zn2 C21 2.247(19)
Zn2 C22 2.328(17)
Zn2 C24 2.361(17)
Zn2 C23 2.40(2)
Zn2 Zn3 3.098(3)
C21 C22 1.42(3)
C21 C25 1.46(3)
C21 C26 1.51(3)
C22 C23 1.45(3)
C22 C27 1.48(3)
C23 C24 1.38(3)
C23 C28 1.48(3)
C24 C25 1.43(2)
C24 C29 1.48(2)
C25 C30 1.47(3)
Zn3 C32 2.227(18)
Zn3 C31 2.235(18)
Zn3 C33 2.371(18)
Zn3 C35 2.393(17)
Zn3 C34 2.538(18)
C31 C35 1.40(2)
C31 C32 1.45(2)
C31 C36 1.52(2)
C32 C33 1.41(3)
C32 C37 1.53(2)
C33 C34 1.40(2)
C33 C38 1.51(2)
C34 C35 1.43(3)
C34 C39 1.49(3)
C35 C40 1.55(2)
Pt2 C45 2.27(2)
Pt2 C42 2.27(2)
Pt2 C41 2.32(2)
Pt2 C43 2.32(2)
Pt2 C44 2.327(19)
Pt2 Zn4 2.379(2)
Pt2 Zn5 2.381(2)
Pt2 Zn6 2.384(2)
C41 C45 1.38(3)
C41 C42 1.41(3)
C41 C46 1.48(3)
C42 C43 1.44(3)
C42 C47 1.57(3)
C43 C44 1.43(3)
C43 C48 1.47(3)
C44 C45 1.40(3)
C44 C49 1.51(3)
C45 C50 1.56(3)
Zn4 C52 2.27(2)
Zn4 C53 2.291(18)
Zn4 C51 2.364(18)
Zn4 C54 2.416(19)
Zn4 C55 2.435(19)
Zn4 Zn5 3.098(3)
Zn4 Zn6 3.125(3)
C51 C52 1.44(2)
C51 C55 1.44(3)
C51 C56 1.45(2)
C52 C53 1.43(3)
C52 C57 1.50(3)
C53 C54 1.41(3)
C53 C58 1.50(2)
C54 C55 1.45(3)
C54 C59 1.50(3)
C55 C60 1.48(3)
Zn5 C63 2.241(19)
Zn5 C64 2.250(19)
Zn5 C65 2.345(18)
Zn5 C62 2.35(2)
Zn5 C61 2.446(19)
Zn5 Zn6 3.108(3)
C61 C62 1.39(3)
C61 C65 1.44(3)
C61 C66 1.48(3)
C62 C63 1.39(3)
C62 C67 1.51(3)
C63 C64 1.44(3)
C63 C68 1.52(3)
C64 C65 1.40(3)
C64 C69 1.46(3)
C65 C70 1.51(3)
Zn6 C71 2.230(19)
Zn6 C72 2.24(2)
Zn6 C73 2.334(18)
Zn6 C75 2.388(18)
Zn6 C74 2.425(18)
C71 C75 1.41(3)
C71 C72 1.44(3)
C71 C76 1.49(3)
C72 C77 1.44(3)
C72 C73 1.46(3)
C73 C74 1.33(3)
C73 C78 1.53(3)
C74 C75 1.46(2)
C74 C79 1.52(3)
C75 C80 1.50(3)
Pt3 C83 2.29(2)
Pt3 C85 2.30(2)
Pt3 C84 2.30(2)
Pt3 C81 2.30(2)
Pt3 C82 2.306(19)
Pt3 Zn8 2.344(3)
Pt3 Zn7 2.387(2)
Pt3 Zn9 2.400(2)
C81 C85 1.38(3)
C81 C82 1.47(3)
C81 C86 1.55(3)
C82 C83 1.42(3)
C82 C87 1.50(3)
C83 C84 1.41(3)
C83 C88 1.49(3)
C84 C85 1.44(3)
C84 C89 1.50(3)
C85 C90 1.44(3)
Zn7 C93 2.225(18)
Zn7 C94 2.281(18)
Zn7 C92 2.370(19)
Zn7 C95 2.418(18)
Zn7 C91 2.435(18)
Zn7 Zn8 3.081(3)
C91 C92 1.39(3)
C91 C95 1.41(3)
C91 C96 1.52(3)
C92 C93 1.46(3)
C92 C97 1.47(3)
C93 C94 1.46(3)
C93 C98 1.49(3)
C94 C95 1.38(2)
C94 C99 1.51(3)
C95 C100 1.46(3)
Zn8 C104 2.14(3)
Zn8 C105 2.28(2)
Zn8 C103 2.295(19)
Zn8 C101 2.434(18)
Zn8 C102 2.45(2)
Zn8 Zn9 3.016(3)
C101 C102 1.41(3)
C101 C105 1.44(3)
C101 C106 1.52(3)
C102 C103 1.42(3)
C102 C107 1.53(3)
C103 C104 1.31(3)
C103 C108 1.51(2)
C104 C105 1.45(3)
C104 C109 1.51(3)
C105 C110 1.54(3)
Zn9 C113 2.227(18)
Zn9 C114 2.336(19)
Zn9 C112 2.340(17)
Zn9 C115 2.402(17)
Zn9 C111 2.445(18)
C111 C115 1.40(3)
C111 C112 1.42(2)
C111 C116 1.47(3)
C112 C113 1.43(3)
C112 C117 1.49(2)
C113 C114 1.44(3)
C113 C118 1.51(3)
C114 C115 1.43(3)
C114 C119 1.56(3)
C115 C120 1.54(3)
